data_4302726
loop_
_publ_author_name
'Marc-Etienne Moret'
'Sebastian F. Keller'
'J. Chris Slootweg'
'Peter Chen'

_publ_section_title
;
Mononuclear Platinum(II) Complexes Incorporating \k2-Carboxylate Ligands:
Synthesis, Structure, and Reactivity
;
_journal_name_full 'Inorganic Chemistry'
_journal_page_first 6972
_journal_page_last 6978
_journal_paper_doi 10.1021/ic900677c
_journal_volume 48
_journal_year 2009
_chemical_compound_source 'LOC ETH Zurich'
_chemical_formula_moiety 'C38 H56 F6 O4 P2 Pt2 '
_chemical_formula_sum 'C38 H56 F6 O4 P2 Pt2'
_chemical_formula_weight 1142.978
_chemical_name_systematic
;
 ?
;
_space_group_IT_number 14
_symmetry_cell_setting monoclinic
_symmetry_space_group_name_Hall '-P 2ybc'
_symmetry_space_group_name_H-M 'P 1 21/c 1'
_atom_sites_solution_primary direct
_atom_sites_solution_secondary difmap
_audit_creation_method maXus
_cell_angle_alpha 90.00
_cell_angle_beta 98.0311(10)
_cell_angle_gamma 90.00
_cell_formula_units_Z 4
_cell_length_a 9.7931(2)
_cell_length_b 26.3620(5)
_cell_length_c 16.3319(4)
_cell_measurement_reflns_used 98863
_cell_measurement_temperature 223
_cell_measurement_theta_max 27.485
_cell_measurement_theta_min 2.425
_cell_volume 4174.98(16)
_computing_cell_refinement 'HKL Scalepack (Otwinowski & Minor 1997)'
_computing_data_collection KappaCCD
_computing_data_reduction 'Denzo and Scalepak (Otwinowski & Minor, 1997)'
_computing_structure_refinement 'SHELXL-97 (Sheldrick, 1997)'
_computing_structure_solution 'SIR97(Altomare et al., J. Appl. Cryst.,1999)'
_diffrn_measured_fraction_theta_full 0.880
_diffrn_measured_fraction_theta_max 0.880
_diffrn_measurement_device KappaCCD
_diffrn_measurement_method CCD
_diffrn_orient_matrix_type X=UH
_diffrn_orient_matrix_UB_11 -0.04130
_diffrn_orient_matrix_UB_12 -0.01575
_diffrn_orient_matrix_UB_13 -0.09317
_diffrn_orient_matrix_UB_21 -0.03137
_diffrn_orient_matrix_UB_22 0.01839
_diffrn_orient_matrix_UB_23 0.01080
_diffrn_orient_matrix_UB_31 0.02070
_diffrn_orient_matrix_UB_32 0.05141
_diffrn_orient_matrix_UB_33 -0.02743
_diffrn_radiation_source 'fine-focus sealed tube'
_diffrn_radiation_type ' MoK\a'
_diffrn_radiation_wavelength_id all
_diffrn_reflns_av_R_equivalents 0.09
_diffrn_reflns_limit_h_max 12
_diffrn_reflns_limit_h_min -12
_diffrn_reflns_limit_k_max 34
_diffrn_reflns_limit_k_min -34
_diffrn_reflns_limit_l_max 21
_diffrn_reflns_limit_l_min -21
_diffrn_reflns_number 23104
_diffrn_reflns_theta_full 27.47
_diffrn_reflns_theta_max 27.47
_diffrn_reflns_theta_min 2.52
_exptl_absorpt_coefficient_mu 6.834
_exptl_absorpt_correction_T_max 0.090
_exptl_absorpt_correction_T_min 0.048
_exptl_absorpt_correction_type gaussian
_exptl_crystal_colour Colourless
_exptl_crystal_density_diffrn 1.818
_exptl_crystal_density_method 'not measured'
_exptl_crystal_description needle
_exptl_crystal_F_000 2224.0
_exptl_crystal_size_max .27
_exptl_crystal_size_mid .06
_exptl_crystal_size_min .05
_refine_diff_density_max 1.630
_refine_diff_density_min -1.569
_refine_diff_density_rms 0.226
_refine_ls_extinction_method none
_refine_ls_goodness_of_fit_ref 1.172
_refine_ls_hydrogen_treatment constr
_refine_ls_matrix_type full
_refine_ls_number_parameters 469
_refine_ls_number_reflns 8435
_refine_ls_number_restraints 0
_refine_ls_restrained_S_all 1.172
_refine_ls_R_factor_all 0.0738
_refine_ls_R_factor_gt 0.0591
_refine_ls_shift/su_max 0.003
_refine_ls_shift/su_mean 0.000
_refine_ls_structure_factor_coef Fsqd
_refine_ls_weighting_details 'calc w=1/[\s^2^(Fo^2^)+ (0.1000P)^2^+0.0000P] where P=(Fo^2^+2Fc^2^)/3'
_refine_ls_weighting_scheme calc
_refine_ls_wR_factor_gt 0.1624
_refine_ls_wR_factor_ref 0.1746
_reflns_number_gt 6943
_reflns_number_total 8435
_reflns_threshold_expression >2sigma(I)
_cod_data_source_file ic900677c_si_002_2.cif
_cod_data_source_block c171208
_cod_depositor_comments
;
The following automatic conversions were performed:
'_symmetry_cell_setting' value 'Monoclinic' changed to 'monoclinic'
according to '/home/saulius/struct/CIF-dictionaries/cif_core.dic'
dictionary named 'cif_core.dic' version 2.4.1 from 2010-06-29.

Automatic conversion script
Id: cif_fix_enum 1527 2010-12-29 10:47:43Z saulius 
;
_cod_original_cell_volume 4175.0(2)
_cod_original_sg_symbol_H-M 'P 21/c '
_cod_original_formula_sum 'C38 H56 F6 O4 P2 Pt2 '
_cod_database_code 4302726

loop_
_symmetry_equiv_pos_as_xyz
+X,+Y,+Z
-X,-Y,-Z
'-X,+Y+ 1/2,-Z+ 1/2'
'+X,-Y+ 1/2,+Z+ 1/2'

loop_
_atom_site_label
_atom_site_type_symbol
_atom_site_fract_x
_atom_site_fract_y
_atom_site_fract_z
_atom_site_U_iso_or_equiv
_atom_site_adp_type
_atom_site_occupancy
_atom_site_symmetry_multiplicity
_atom_site_calc_flag
_atom_site_refinement_flags
_atom_site_disorder_assembly
_atom_site_disorder_group
Pt1 Pt 0.65299(4) 0.018872(13) 0.68857(2) 0.03137(13) Uani 1 1 d . . .
Pt27 Pt 0.73319(4) 0.156080(13) 0.82293(2) 0.03001(13) Uani 1 1 d . . .
P9 P 0.5251(2) -0.04259(9) 0.72659(15) 0.0324(5) Uani 1 1 d . . .
P35 P 0.8935(2) 0.16275(8) 0.93027(14) 0.0286(5) Uani 1 1 d . . .
F14 F 0.447(2) 0.1751(6) 0.5548(11) 0.206(10) Uani 1 1 d . . .
F15 F 0.3303(12) 0.1893(5) 0.6450(9) 0.152(6) Uani 1 1 d . . .
F16 F 0.3029(10) 0.1229(3) 0.5739(6) 0.106(4) Uani 1 1 d . . .
F40 F 0.9973(10) 0.1737(4) 0.6208(5) 0.090(3) Uani 1 1 d . . .
F41 F 0.9589(13) 0.1096(5) 0.5444(6) 0.126(5) Uani 1 1 d . . .
F42 F 0.8024(19) 0.1640(6) 0.5437(10) 0.180(7) Uani 1 1 d . . .
O10 O 0.7771(8) 0.0738(3) 0.6370(4) 0.0459(17) Uani 1 1 d . . .
O11 O 0.4974(8) 0.0797(3) 0.6744(5) 0.0503(19) Uani 1 1 d . . .
O36 O 0.5724(8) 0.1570(3) 0.7185(5) 0.0466(19) Uani 1 1 d . . .
O37 O 0.8635(7) 0.1310(3) 0.7308(4) 0.0487(19) Uani 1 1 d . . .
C2 C 0.8090(10) -0.0339(4) 0.6884(6) 0.037(2) Uani 1 1 d . . .
C3 C 0.7693(10) -0.0870(4) 0.7190(6) 0.035(2) Uani 1 1 d . . .
C4 C 0.8665(12) -0.1259(4) 0.7258(7) 0.049(3) Uani 1 1 d . . .
C5 C 0.8356(16) -0.1737(4) 0.7530(7) 0.060(3) Uani 1 1 d . . .
C6 C 0.7056(17) -0.1829(4) 0.7759(7) 0.063(4) Uani 1 1 d . . .
C7 C 0.6097(13) -0.1449(4) 0.7689(7) 0.048(3) Uani 1 1 d . . .
C8 C 0.6390(10) -0.0970(3) 0.7408(5) 0.034(2) Uani 1 1 d . . .
C12 C 0.4990(12) 0.1262(4) 0.6774(7) 0.045(2) Uani 1 1 d . . .
C13 C 0.377(2) 0.1497(5) 0.6199(14) 0.115(9) Uani 1 1 d . . .
C17 C 0.9334(11) -0.0139(4) 0.7464(7) 0.045(2) Uani 1 1 d . . .
C18 C 0.8428(14) -0.0387(5) 0.6018(7) 0.060(3) Uani 1 1 d . . .
C19 C 0.3816(10) -0.0616(4) 0.6428(7) 0.044(2) Uani 1 1 d . . .
C20 C 0.4535(18) -0.0718(9) 0.5675(9) 0.107(7) Uani 1 1 d . . .
C21 C 0.2993(16) -0.1087(6) 0.6632(11) 0.091(6) Uani 1 1 d . . .
C22 C 0.2866(17) -0.0164(6) 0.6213(12) 0.101(7) Uani 1 1 d . . .
C23 C 0.4614(12) -0.0306(4) 0.8289(7) 0.047(3) Uani 1 1 d . . .
C24 C 0.5921(16) -0.0257(11) 0.8893(8) 0.141(11) Uani 1 1 d . . .
C25 C 0.378(2) -0.0723(7) 0.8595(12) 0.135(10) Uani 1 1 d . . .
C26 C 0.390(3) 0.0173(7) 0.8245(13) 0.149(11) Uani 1 1 d . . .
C28 C 0.5973(10) 0.1838(4) 0.8975(6) 0.038(2) Uani 1 1 d . . .
C29 C 0.6641(10) 0.1957(3) 0.9868(6) 0.033(2) Uani 1 1 d . . .
C30 C 0.5852(13) 0.2154(4) 1.0454(7) 0.052(3) Uani 1 1 d . . .
C31 C 0.6449(12) 0.2253(4) 1.1251(7) 0.050(3) Uani 1 1 d . . .
C32 C 0.7794(13) 0.2153(4) 1.1505(7) 0.054(3) Uani 1 1 d . . .
C33 C 0.8630(13) 0.1942(4) 1.0957(6) 0.051(3) Uani 1 1 d . . .
C34 C 0.8020(10) 0.1846(4) 1.0139(6) 0.035(2) Uani 1 1 d . . .
C38 C 0.8426(11) 0.1114(4) 0.6643(7) 0.040(2) Uani 1 1 d . . .
C39 C 0.923(2) 0.1345(8) 0.5986(11) 0.107(7) Uani 1 1 d . . .
C43 C 0.4825(13) 0.1459(5) 0.9013(8) 0.055(3) Uani 1 1 d . . .
C44 C 0.5385(14) 0.2340(5) 0.8577(8) 0.064(4) Uani 1 1 d . . .
C45 C 1.0264(10) 0.2130(4) 0.9175(6) 0.037(2) Uani 1 1 d . . .
C46 C 0.9415(14) 0.2627(4) 0.9072(9) 0.062(3) Uani 1 1 d . . .
C47 C 1.1388(13) 0.2193(6) 0.9899(8) 0.067(4) Uani 1 1 d . . .
C48 C 1.0930(11) 0.2027(4) 0.8397(7) 0.047(3) Uani 1 1 d . . .
C49 C 0.9770(10) 0.0998(4) 0.9639(6) 0.036(2) Uani 1 1 d . . .
C50 C 1.045(2) 0.0978(6) 1.0522(9) 0.093(6) Uani 1 1 d . . .
C51 C 1.0730(14) 0.0826(5) 0.9065(8) 0.061(3) Uani 1 1 d . . .
C52 C 0.8553(13) 0.0619(4) 0.9517(10) 0.068(4) Uani 1 1 d . . .
H4 H 0.9565 -0.1195 0.7112 0.059 Uiso 1 1 d R . .
H5 H 0.9030 -0.2003 0.7555 0.071 Uiso 1 1 d R . .
H6 H 0.6847 -0.2156 0.7971 0.076 Uiso 1 1 d R . .
H7 H 0.5202 -0.1515 0.7842 0.058 Uiso 1 1 d R . .
H17A H 1.0078 -0.0376 0.7476 0.053 Uiso 1 1 d R . .
H17B H 0.9096 -0.0101 0.8012 0.053 Uiso 1 1 d R . .
H17C H 0.9613 0.0184 0.7270 0.053 Uiso 1 1 d R . .
H18A H 0.9153 -0.0633 0.6018 0.072 Uiso 1 1 d R . .
H18B H 0.8728 -0.0067 0.5828 0.072 Uiso 1 1 d R . .
H18C H 0.7627 -0.0499 0.5658 0.072 Uiso 1 1 d R . .
H20A H 0.3862 -0.0820 0.5220 0.129 Uiso 1 1 d R . .
H20B H 0.5193 -0.0987 0.5805 0.129 Uiso 1 1 d R . .
H20C H 0.5003 -0.0419 0.5527 0.129 Uiso 1 1 d R . .
H21A H 0.2289 -0.1160 0.6176 0.110 Uiso 1 1 d R . .
H21B H 0.2574 -0.1029 0.7121 0.110 Uiso 1 1 d R . .
H21C H 0.3615 -0.1369 0.6720 0.110 Uiso 1 1 d R . .
H22A H 0.2131 -0.0254 0.5786 0.121 Uiso 1 1 d R . .
H22B H 0.3372 0.0117 0.6033 0.121 Uiso 1 1 d R . .
H22C H 0.2490 -0.0071 0.6704 0.121 Uiso 1 1 d R . .
H24A H 0.5699 -0.0195 0.9439 0.169 Uiso 1 1 d R . .
H24B H 0.6461 0.0020 0.8731 0.169 Uiso 1 1 d R . .
H24C H 0.6438 -0.0566 0.8892 0.169 Uiso 1 1 d R . .
H25A H 0.3507 -0.0634 0.9119 0.162 Uiso 1 1 d R . .
H25B H 0.4252 -0.1043 0.8642 0.162 Uiso 1 1 d R . .
H25C H 0.2975 -0.0748 0.8187 0.162 Uiso 1 1 d R . .
H26A H 0.3575 0.0239 0.8762 0.179 Uiso 1 1 d R . .
H26B H 0.3136 0.0172 0.7808 0.179 Uiso 1 1 d R . .
H26C H 0.4542 0.0433 0.8141 0.179 Uiso 1 1 d R . .
H30 H 0.4886 0.2214 1.0291 0.062 Uiso 1 1 d R . .
H31 H 0.5911 0.2403 1.1635 0.060 Uiso 1 1 d R . .
H32 H 0.8180 0.2215 1.2070 0.064 Uiso 1 1 d R . .
H33 H 0.9589 0.1875 1.1136 0.061 Uiso 1 1 d R . .
H43A H 0.4190 0.1586 0.9362 0.066 Uiso 1 1 d R . .
H43B H 0.5210 0.1144 0.9232 0.066 Uiso 1 1 d R . .
H43C H 0.4348 0.1404 0.8466 0.066 Uiso 1 1 d R . .
H44A H 0.4739 0.2486 0.8901 0.077 Uiso 1 1 d R . .
H44B H 0.4930 0.2273 0.8029 0.077 Uiso 1 1 d R . .
H44C H 0.6131 0.2573 0.8550 0.077 Uiso 1 1 d R . .
H46A H 1.0022 0.2905 0.9005 0.075 Uiso 1 1 d R . .
H46B H 0.8969 0.2684 0.9551 0.075 Uiso 1 1 d R . .
H46C H 0.8731 0.2601 0.8591 0.075 Uiso 1 1 d R . .
H47A H 1.2010 0.2457 0.9785 0.081 Uiso 1 1 d R . .
H47B H 1.1883 0.1879 0.9987 0.081 Uiso 1 1 d R . .
H47C H 1.0990 0.2278 1.0386 0.081 Uiso 1 1 d R . .
H48A H 1.1601 0.2284 0.8333 0.057 Uiso 1 1 d R . .
H48B H 1.0231 0.2028 0.7922 0.057 Uiso 1 1 d R . .
H48C H 1.1372 0.1702 0.8448 0.057 Uiso 1 1 d R . .
H50A H 1.0839 0.0647 1.0634 0.111 Uiso 1 1 d R . .
H50B H 0.9773 0.1041 1.0885 0.111 Uiso 1 1 d R . .
H50C H 1.1160 0.1229 1.0611 0.111 Uiso 1 1 d R . .
H51A H 1.1142 0.0508 0.9250 0.073 Uiso 1 1 d R . .
H51B H 1.1439 0.1077 0.9056 0.073 Uiso 1 1 d R . .
H51C H 1.0234 0.0787 0.8518 0.073 Uiso 1 1 d R . .
H52A H 0.8878 0.0285 0.9673 0.081 Uiso 1 1 d R . .
H52B H 0.8158 0.0620 0.8944 0.081 Uiso 1 1 d R . .
H52C H 0.7866 0.0719 0.9850 0.081 Uiso 1 1 d R . .

loop_
_atom_site_aniso_label
_atom_site_aniso_U_11
_atom_site_aniso_U_22
_atom_site_aniso_U_33
_atom_site_aniso_U_23
_atom_site_aniso_U_13
_atom_site_aniso_U_12
Pt1 0.0345(2) 0.0289(2) 0.0303(2) 0.00306(13) 0.00300(15) -0.00155(13)
Pt27 0.0328(2) 0.0311(2) 0.0251(2) 0.00121(12) 0.00033(14) 0.00085(13)
P9 0.0334(13) 0.0300(11) 0.0339(12) 0.0028(10) 0.0053(10) -0.0010(9)
P35 0.0332(12) 0.0268(11) 0.0252(11) 0.0004(8) 0.0017(9) 0.0019(9)
F14 0.28(2) 0.111(10) 0.181(15) 0.065(11) -0.135(15) -0.023(12)
F15 0.126(9) 0.113(8) 0.186(12) -0.091(8) -0.094(8) 0.081(7)
F16 0.101(7) 0.071(5) 0.119(8) -0.027(5) -0.079(6) 0.025(5)
F40 0.113(7) 0.095(6) 0.066(5) -0.003(5) 0.024(5) -0.063(6)
F41 0.161(10) 0.147(10) 0.090(7) -0.048(7) 0.087(7) -0.078(9)
F42 0.214(16) 0.193(16) 0.127(11) 0.088(11) 0.001(11) -0.065(13)
O10 0.051(4) 0.052(4) 0.037(4) 0.004(3) 0.014(3) -0.013(4)
O11 0.049(4) 0.032(4) 0.067(5) 0.013(3) -0.003(4) 0.004(3)
O36 0.043(4) 0.039(4) 0.052(5) -0.002(3) -0.012(4) -0.005(3)
O37 0.038(4) 0.075(5) 0.034(4) -0.017(4) 0.006(3) -0.007(4)
C2 0.028(5) 0.050(6) 0.033(5) -0.001(4) -0.001(4) 0.010(4)
C3 0.045(6) 0.034(5) 0.027(5) -0.011(4) 0.005(4) 0.004(4)
C4 0.057(7) 0.035(5) 0.051(6) -0.013(5) -0.010(5) 0.014(5)
C5 0.083(10) 0.041(6) 0.046(7) -0.012(5) -0.019(6) 0.018(6)
C6 0.112(12) 0.025(5) 0.045(7) -0.010(5) -0.018(7) 0.018(6)
C7 0.068(8) 0.028(5) 0.044(6) -0.002(4) -0.007(5) -0.007(5)
C8 0.049(6) 0.028(4) 0.022(4) -0.006(3) -0.003(4) 0.003(4)
C12 0.052(7) 0.038(5) 0.043(6) 0.000(5) 0.001(5) -0.001(5)
C13 0.127(15) 0.028(6) 0.155(18) -0.023(9) -0.102(14) 0.019(8)
C17 0.032(5) 0.043(6) 0.057(7) -0.002(5) 0.002(5) -0.005(4)
C18 0.067(8) 0.075(9) 0.042(7) -0.004(6) 0.020(6) -0.002(7)
C19 0.033(5) 0.056(6) 0.040(6) 0.006(5) -0.004(4) -0.011(5)
C20 0.097(13) 0.17(2) 0.049(9) -0.048(11) 0.000(8) -0.035(13)
C21 0.079(10) 0.084(11) 0.097(12) 0.017(9) -0.034(9) -0.043(9)
C22 0.083(11) 0.082(11) 0.113(14) 0.022(9) -0.071(10) -0.007(8)
C23 0.058(7) 0.039(5) 0.047(6) -0.003(5) 0.023(5) -0.005(5)
C24 0.068(10) 0.33(3) 0.028(7) -0.065(12) 0.007(7) -0.011(14)
C25 0.23(2) 0.092(13) 0.117(16) -0.052(11) 0.128(17) -0.070(15)
C26 0.25(3) 0.088(14) 0.133(18) 0.021(11) 0.110(19) 0.109(17)
C28 0.037(5) 0.035(5) 0.039(5) -0.010(4) -0.002(4) 0.011(4)
C29 0.043(5) 0.030(4) 0.028(4) -0.001(4) 0.008(4) 0.007(4)
C30 0.056(7) 0.051(6) 0.047(6) -0.007(5) 0.004(5) 0.013(5)
C31 0.054(7) 0.052(7) 0.049(6) -0.015(5) 0.022(5) 0.000(5)
C32 0.073(8) 0.052(7) 0.036(6) -0.015(5) 0.009(5) -0.014(6)
C33 0.068(8) 0.054(7) 0.031(5) -0.006(5) 0.003(5) -0.003(6)
C34 0.038(5) 0.035(5) 0.030(5) -0.004(4) 0.003(4) 0.002(4)
C38 0.042(6) 0.037(5) 0.042(6) -0.001(4) 0.011(4) -0.007(4)
C39 0.155(18) 0.105(14) 0.073(11) -0.036(11) 0.056(12) -0.079(14)
C43 0.058(7) 0.058(7) 0.052(7) -0.010(5) 0.019(6) -0.018(6)
C44 0.070(9) 0.051(7) 0.068(8) 0.004(6) -0.005(7) 0.034(6)
C45 0.032(5) 0.038(5) 0.044(6) -0.002(4) 0.016(4) -0.004(4)
C46 0.085(9) 0.034(6) 0.075(9) -0.012(6) 0.035(7) -0.012(6)
C47 0.051(7) 0.097(11) 0.052(7) -0.003(7) 0.000(6) -0.030(7)
C48 0.043(6) 0.049(6) 0.053(7) -0.002(5) 0.020(5) -0.006(5)
C49 0.040(5) 0.035(5) 0.032(5) 0.010(4) 0.004(4) 0.006(4)
C50 0.136(15) 0.067(9) 0.060(9) 0.004(7) -0.041(9) 0.023(9)
C51 0.075(9) 0.047(7) 0.065(8) 0.003(6) 0.028(7) 0.023(6)
C52 0.066(8) 0.038(6) 0.108(11) 0.017(7) 0.046(8) 0.007(6)

loop_
_atom_type_symbol
_atom_type_description
_atom_type_scat_dispersion_real
_atom_type_scat_dispersion_imag
_atom_type_scat_source
C C 0.0033 0.0016 'International Tables Vol C Tables 4.2.6.8 and 6.1.1.4'
H H 0.0000 0.0000 'International Tables Vol C Tables 4.2.6.8 and 6.1.1.4'
F F 0.0171 0.0103 'International Tables Vol C Tables 4.2.6.8 and 6.1.1.4'
O O 0.0106 0.0060 'International Tables Vol C Tables 4.2.6.8 and 6.1.1.4'
P P 0.1023 0.0942 'International Tables Vol C Tables 4.2.6.8 and 6.1.1.4'
Pt Pt -1.7033 8.3905 'International Tables Vol C Tables 4.2.6.8 and 6.1.1.4'

loop_
_diffrn_radiation_wavelength
0.71073

loop_
_geom_angle_atom_site_label_1
_geom_angle_atom_site_label_2
_geom_angle_atom_site_label_3
_geom_angle
_geom_angle_site_symmetry_1
_geom_angle_site_symmetry_3
_geom_angle_publ_flag
C2 Pt1 O10 89.7(4) . . ?
C2 Pt1 P9 87.4(3) . . ?
O10 Pt1 P9 172.8(2) . . ?
C2 Pt1 O11 172.3(4) . . ?
O10 Pt1 O11 83.6(3) . . ?
P9 Pt1 O11 98.9(2) . . ?
C28 Pt27 O36 90.2(3) . . ?
C28 Pt27 P35 87.0(3) . . ?
O36 Pt27 P35 174.64(19) . . ?
C28 Pt27 O37 173.2(3) . . ?
O36 Pt27 O37 83.8(3) . . ?
P35 Pt27 O37 98.75(19) . . ?
C8 P9 C19 105.4(5) . . ?
C8 P9 C23 107.0(5) . . ?
C19 P9 C23 112.4(5) . . ?
C8 P9 Pt1 104.8(3) . . ?
C19 P9 Pt1 112.8(3) . . ?
C23 P9 Pt1 113.5(3) . . ?
C34 P35 C45 106.2(4) . . ?
C34 P35 C49 107.2(4) . . ?
C45 P35 C49 111.7(4) . . ?
C34 P35 Pt27 104.6(3) . . ?
C45 P35 Pt27 113.3(3) . . ?
C49 P35 Pt27 113.1(3) . . ?
C38 O10 Pt1 134.5(7) . . ?
C12 O11 Pt1 136.0(7) . . ?
C12 O36 Pt27 137.4(7) . . ?
C38 O37 Pt27 135.1(7) . . ?
C18 C2 C17 110.6(9) . . ?
C18 C2 C3 108.9(9) . . ?
C17 C2 C3 109.0(8) . . ?
C18 C2 Pt1 108.6(8) . . ?
C17 C2 Pt1 107.0(7) . . ?
C3 C2 Pt1 112.8(6) . . ?
C4 C3 C8 118.7(10) . . ?
C4 C3 C2 119.3(9) . . ?
C8 C3 C2 122.0(8) . . ?
C5 C4 C3 121.2(12) . . ?
C4 C5 C6 119.5(11) . . ?
C7 C6 C5 119.4(12) . . ?
C6 C7 C8 121.6(12) . . ?
C7 C8 C3 119.5(10) . . ?
C7 C8 P9 127.7(9) . . ?
C3 C8 P9 112.8(7) . . ?
O36 C12 O11 133.6(11) . . ?
O36 C12 C13 114.4(9) . . ?
O11 C12 C13 111.9(9) . . ?
F16 C13 F15 119.2(15) . . ?
F16 C13 F14 96.6(18) . . ?
F15 C13 F14 94.8(16) . . ?
F16 C13 C12 119.6(11) . . ?
F15 C13 C12 115.5(13) . . ?
F14 C13 C12 102.5(16) . . ?
C22 C19 C20 106.9(14) . . ?
C22 C19 C21 111.0(11) . . ?
C20 C19 C21 110.2(13) . . ?
C22 C19 P9 109.2(8) . . ?
C20 C19 P9 104.5(8) . . ?
C21 C19 P9 114.5(8) . . ?
C26 C23 C25 112.1(15) . . ?
C26 C23 C24 108.5(17) . . ?
C25 C23 C24 107.3(16) . . ?
C26 C23 P9 108.7(10) . . ?
C25 C23 P9 115.9(9) . . ?
C24 C23 P9 103.8(8) . . ?
C43 C28 C29 108.3(9) . . ?
C43 C28 C44 110.3(10) . . ?
C29 C28 C44 107.9(8) . . ?
C43 C28 Pt27 109.5(7) . . ?
C29 C28 Pt27 114.0(6) . . ?
C44 C28 Pt27 106.8(8) . . ?
C34 C29 C30 117.4(9) . . ?
C34 C29 C28 121.4(8) . . ?
C30 C29 C28 121.0(9) . . ?
C31 C30 C29 120.7(11) . . ?
C32 C31 C30 121.5(11) . . ?
C31 C32 C33 120.6(11) . . ?
C34 C33 C32 117.8(11) . . ?
C29 C34 C33 121.9(9) . . ?
C29 C34 P35 112.5(7) . . ?
C33 C34 P35 125.3(8) . . ?
O37 C38 O10 133.8(10) . . ?
O37 C38 C39 115.0(10) . . ?
O10 C38 C39 111.0(10) . . ?
F41 C39 F40 116.0(15) . . ?
F41 C39 C38 122.0(15) . . ?
F40 C39 C38 116.4(12) . . ?
F41 C39 F42 97.1(17) . . ?
F40 C39 F42 96.5(17) . . ?
C38 C39 F42 100.1(14) . . ?
C47 C45 C48 108.8(9) . . ?
C47 C45 C46 108.3(10) . . ?
C48 C45 C46 110.1(9) . . ?
C47 C45 P35 115.4(8) . . ?
C48 C45 P35 110.3(7) . . ?
C46 C45 P35 103.7(7) . . ?
C51 C49 C50 111.2(11) . . ?
C51 C49 C52 105.4(10) . . ?
C50 C49 C52 109.2(11) . . ?
C51 C49 P35 111.6(7) . . ?
C50 C49 P35 115.0(9) . . ?
C52 C49 P35 103.5(7) . . ?
C5 C4 H4 119.4 . . ?
C3 C4 H4 119.4 . . ?
C4 C5 H5 119.9 . . ?
C6 C5 H5 120.5 . . ?
C7 C6 H6 120.6 . . ?
C5 C6 H6 120.0 . . ?
C6 C7 H7 119.2 . . ?
C8 C7 H7 119.2 . . ?
C2 C17 H17A 108.9 . . ?
C2 C17 H17B 109.7 . . ?
H17A C17 H17B 109.5 . . ?
C2 C17 H17C 109.8 . . ?
H17A C17 H17C 109.5 . . ?
H17B C17 H17C 109.5 . . ?
C2 C18 H18A 108.5 . . ?
C2 C18 H18B 110.3 . . ?
H18A C18 H18B 109.5 . . ?
C2 C18 H18C 109.6 . . ?
H18A C18 H18C 109.5 . . ?
H18B C18 H18C 109.5 . . ?
C19 C20 H20A 109.2 . . ?
C19 C20 H20B 108.9 . . ?
H20A C20 H20B 109.5 . . ?
C19 C20 H20C 110.4 . . ?
H20A C20 H20C 109.5 . . ?
H20B C20 H20C 109.5 . . ?
C19 C21 H21A 109.5 . . ?
C19 C21 H21B 110.5 . . ?
H21A C21 H21B 109.5 . . ?
C19 C21 H21C 108.4 . . ?
H21A C21 H21C 109.5 . . ?
H21B C21 H21C 109.5 . . ?
C19 C22 H22A 110.4 . . ?
C19 C22 H22B 110.5 . . ?
H22A C22 H22B 109.5 . . ?
C19 C22 H22C 107.6 . . ?
H22A C22 H22C 109.5 . . ?
H22B C22 H22C 109.5 . . ?
C23 C24 H24A 110.0 . . ?
C23 C24 H24B 109.5 . . ?
H24A C24 H24B 109.5 . . ?
C23 C24 H24C 108.9 . . ?
H24A C24 H24C 109.5 . . ?
H24B C24 H24C 109.5 . . ?
C23 C25 H25A 110.6 . . ?
C23 C25 H25B 113.0 . . ?
H25A C25 H25B 109.5 . . ?
C23 C25 H25C 104.6 . . ?
H25A C25 H25C 109.5 . . ?
H25B C25 H25C 109.5 . . ?
C23 C26 H26A 109.4 . . ?
C23 C26 H26B 110.9 . . ?
H26A C26 H26B 109.5 . . ?
C23 C26 H26C 108.1 . . ?
H26A C26 H26C 109.5 . . ?
H26B C26 H26C 109.5 . . ?
C31 C30 H30 120.3 . . ?
C29 C30 H30 119.0 . . ?
C32 C31 H31 118.7 . . ?
C30 C31 H31 119.8 . . ?
C31 C32 H32 119.8 . . ?
C33 C32 H32 119.5 . . ?
C34 C33 H33 121.7 . . ?
C32 C33 H33 120.5 . . ?
C28 C43 H43A 109.9 . . ?
C28 C43 H43B 109.4 . . ?
H43A C43 H43B 109.5 . . ?
C28 C43 H43C 109.2 . . ?
H43A C43 H43C 109.5 . . ?
H43B C43 H43C 109.5 . . ?
C28 C44 H44A 110.2 . . ?
C28 C44 H44B 109.2 . . ?
H44A C44 H44B 109.5 . . ?
C28 C44 H44C 108.9 . . ?
H44A C44 H44C 109.5 . . ?
H44B C44 H44C 109.5 . . ?
C45 C46 H46A 109.1 . . ?
C45 C46 H46B 110.0 . . ?
H46A C46 H46B 109.5 . . ?
C45 C46 H46C 109.3 . . ?
H46A C46 H46C 109.5 . . ?
H46B C46 H46C 109.5 . . ?
C45 C47 H47A 109.9 . . ?
C45 C47 H47B 108.7 . . ?
H47A C47 H47B 109.5 . . ?
C45 C47 H47C 109.8 . . ?
H47A C47 H47C 109.5 . . ?
H47B C47 H47C 109.5 . . ?
C45 C48 H48A 110.0 . . ?
C45 C48 H48B 109.4 . . ?
H48A C48 H48B 109.5 . . ?
C45 C48 H48C 109.0 . . ?
H48A C48 H48C 109.5 . . ?
H48B C48 H48C 109.5 . . ?
C49 C50 H50A 109.0 . . ?
C49 C50 H50B 109.8 . . ?
H50A C50 H50B 109.5 . . ?
C49 C50 H50C 109.6 . . ?
H50A C50 H50C 109.5 . . ?
H50B C50 H50C 109.5 . . ?
C49 C51 H51A 110.0 . . ?
C49 C51 H51B 108.8 . . ?
H51A C51 H51B 109.5 . . ?
C49 C51 H51C 109.7 . . ?
H51A C51 H51C 109.5 . . ?
H51B C51 H51C 109.5 . . ?
C49 C52 H52A 109.7 . . ?
C49 C52 H52B 108.9 . . ?
H52A C52 H52B 109.5 . . ?
C49 C52 H52C 109.8 . . ?
H52A C52 H52C 109.5 . . ?
H52B C52 H52C 109.5 . . ?

loop_
_geom_bond_atom_site_label_1
_geom_bond_atom_site_label_2
_geom_bond_distance
_geom_bond_site_symmetry_2
_geom_bond_publ_flag
Pt1 C2 2.067(9) . ?
Pt1 O10 2.138(7) . ?
Pt1 P9 2.190(2) . ?
Pt1 O11 2.202(7) . ?
Pt27 C28 2.060(10) . ?
Pt27 O36 2.154(7) . ?
Pt27 P35 2.191(2) . ?
Pt27 O37 2.206(7) . ?
P9 C8 1.811(9) . ?
P9 C19 1.887(10) . ?
P9 C23 1.889(11) . ?
P35 C34 1.828(10) . ?
P35 C45 1.890(10) . ?
P35 C49 1.897(9) . ?
F14 C13 1.50(3) . ?
F15 C13 1.232(18) . ?
F16 C13 1.197(14) . ?
F40 C39 1.286(17) . ?
F41 C39 1.194(19) . ?
F42 C39 1.58(3) . ?
O10 C38 1.228(12) . ?
O11 C12 1.225(12) . ?
O36 C12 1.222(12) . ?
O37 C38 1.195(12) . ?
C2 C18 1.501(14) . ?
C2 C17 1.529(14) . ?
C2 C3 1.555(14) . ?
C3 C4 1.393(13) . ?
C3 C8 1.397(14) . ?
C4 C5 1.383(17) . ?
C5 C6 1.40(2) . ?
C6 C7 1.367(16) . ?
C7 C8 1.388(14) . ?
C12 C13 1.544(17) . ?
C19 C22 1.520(18) . ?
C19 C20 1.524(19) . ?
C19 C21 1.543(17) . ?
C23 C26 1.441(17) . ?
C23 C25 1.498(19) . ?
C23 C24 1.509(18) . ?
C28 C43 1.513(15) . ?
C28 C29 1.545(13) . ?
C28 C44 1.550(14) . ?
C29 C34 1.392(13) . ?
C29 C30 1.410(14) . ?
C30 C31 1.375(15) . ?
C31 C32 1.351(16) . ?
C32 C33 1.410(16) . ?
C33 C34 1.407(14) . ?
C38 C39 1.542(18) . ?
C45 C47 1.508(15) . ?
C45 C48 1.531(14) . ?
C45 C46 1.548(15) . ?
C49 C51 1.488(15) . ?
C49 C50 1.501(16) . ?
C49 C52 1.546(16) . ?
C4 H4 0.9600 . ?
C5 H5 0.9600 . ?
C6 H6 0.9601 . ?
C7 H7 0.9600 . ?
C17 H17A 0.9599 . ?
C17 H17B 0.9600 . ?
C17 H17C 0.9600 . ?
C18 H18A 0.9600 . ?
C18 H18B 0.9601 . ?
C18 H18C 0.9599 . ?
C20 H20A 0.9599 . ?
C20 H20B 0.9600 . ?
C20 H20C 0.9600 . ?
C21 H21A 0.9601 . ?
C21 H21B 0.9599 . ?
C21 H21C 0.9600 . ?
C22 H22A 0.9599 . ?
C22 H22B 0.9599 . ?
C22 H22C 0.9601 . ?
C24 H24A 0.9600 . ?
C24 H24B 0.9600 . ?
C24 H24C 0.9602 . ?
C25 H25A 0.9599 . ?
C25 H25B 0.9600 . ?
C25 H25C 0.9600 . ?
C26 H26A 0.9599 . ?
C26 H26B 0.9600 . ?
C26 H26C 0.9599 . ?
C30 H30 0.9600 . ?
C31 H31 0.9601 . ?
C32 H32 0.9601 . ?
C33 H33 0.9599 . ?
C43 H43A 0.9599 . ?
C43 H43B 0.9601 . ?
C43 H43C 0.9599 . ?
C44 H44A 0.9600 . ?
C44 H44B 0.9599 . ?
C44 H44C 0.9600 . ?
C46 H46A 0.9600 . ?
C46 H46B 0.9600 . ?
C46 H46C 0.9600 . ?
C47 H47A 0.9601 . ?
C47 H47B 0.9599 . ?
C47 H47C 0.9601 . ?
C48 H48A 0.9600 . ?
C48 H48B 0.9600 . ?
C48 H48C 0.9600 . ?
C50 H50A 0.9602 . ?
C50 H50B 0.9600 . ?
C50 H50C 0.9599 . ?
C51 H51A 0.9601 . ?
C51 H51B 0.9599 . ?
C51 H51C 0.9599 . ?
C52 H52A 0.9600 . ?
C52 H52B 0.9601 . ?
C52 H52C 0.9600 . ?

loop_
_geom_torsion_atom_site_label_1
_geom_torsion_atom_site_label_2
_geom_torsion_atom_site_label_3
_geom_torsion_atom_site_label_4
_geom_torsion
_geom_torsion_site_symmetry_1
_geom_torsion_site_symmetry_2
_geom_torsion_site_symmetry_3
_geom_torsion_site_symmetry_4
_geom_torsion_publ_flag
C2 Pt1 P9 C8 4.3(4) . . . . ?
O10 Pt1 P9 C8 70.6(18) . . . . ?
O11 Pt1 P9 C8 179.7(4) . . . . ?
C2 Pt1 P9 C19 -109.9(5) . . . . ?
O10 Pt1 P9 C19 -43.6(18) . . . . ?
O11 Pt1 P9 C19 65.6(5) . . . . ?
C2 Pt1 P9 C23 120.7(5) . . . . ?
O10 Pt1 P9 C23 -173.0(17) . . . . ?
O11 Pt1 P9 C23 -63.9(5) . . . . ?
C28 Pt27 P35 C34 2.8(4) . . . . ?
O36 Pt27 P35 C34 61(2) . . . . ?
O37 Pt27 P35 C34 179.1(4) . . . . ?
C28 Pt27 P35 C45 -112.4(4) . . . . ?
O36 Pt27 P35 C45 -54(2) . . . . ?
O37 Pt27 P35 C45 63.9(4) . . . . ?
C28 Pt27 P35 C49 119.2(4) . . . . ?
O36 Pt27 P35 C49 178(2) . . . . ?
O37 Pt27 P35 C49 -64.5(4) . . . . ?
C2 Pt1 O10 C38 -106.1(11) . . . . ?
P9 Pt1 O10 C38 -172.3(12) . . . . ?
O11 Pt1 O10 C38 77.7(10) . . . . ?
C2 Pt1 O11 C12 -61(3) . . . . ?
O10 Pt1 O11 C12 -32.0(11) . . . . ?
P9 Pt1 O11 C12 154.8(11) . . . . ?
C28 Pt27 O36 C12 -105.4(12) . . . . ?
P35 Pt27 O36 C12 -163.8(19) . . . . ?
O37 Pt27 O36 C12 77.8(12) . . . . ?
C28 Pt27 O37 C38 -50(3) . . . . ?
O36 Pt27 O37 C38 -21.8(11) . . . . ?
P35 Pt27 O37 C38 162.9(11) . . . . ?
O10 Pt1 C2 C18 -56.5(8) . . . . ?
P9 Pt1 C2 C18 116.9(8) . . . . ?
O11 Pt1 C2 C18 -28(3) . . . . ?
O10 Pt1 C2 C17 62.9(7) . . . . ?
P9 Pt1 C2 C17 -123.7(7) . . . . ?
O11 Pt1 C2 C17 92(3) . . . . ?
O10 Pt1 C2 C3 -177.3(6) . . . . ?
P9 Pt1 C2 C3 -3.9(6) . . . . ?
O11 Pt1 C2 C3 -148(2) . . . . ?
C18 C2 C3 C4 62.2(12) . . . . ?
C17 C2 C3 C4 -58.5(12) . . . . ?
Pt1 C2 C3 C4 -177.1(7) . . . . ?
C18 C2 C3 C8 -118.5(10) . . . . ?
C17 C2 C3 C8 120.8(9) . . . . ?
Pt1 C2 C3 C8 2.2(11) . . . . ?
C8 C3 C4 C5 0.4(15) . . . . ?
C2 C3 C4 C5 179.7(9) . . . . ?
C3 C4 C5 C6 -1.4(16) . . . . ?
C4 C5 C6 C7 1.7(16) . . . . ?
C5 C6 C7 C8 -1.0(16) . . . . ?
C6 C7 C8 C3 0.0(15) . . . . ?
C6 C7 C8 P9 179.2(8) . . . . ?
C4 C3 C8 C7 0.3(13) . . . . ?
C2 C3 C8 C7 -179.0(9) . . . . ?
C4 C3 C8 P9 -179.1(7) . . . . ?
C2 C3 C8 P9 1.6(11) . . . . ?
C19 P9 C8 C7 -64.3(10) . . . . ?
C23 P9 C8 C7 55.6(10) . . . . ?
Pt1 P9 C8 C7 176.4(8) . . . . ?
C19 P9 C8 C3 115.0(7) . . . . ?
C23 P9 C8 C3 -125.1(7) . . . . ?
Pt1 P9 C8 C3 -4.3(7) . . . . ?
Pt27 O36 C12 O11 -9(2) . . . . ?
Pt27 O36 C12 C13 167.1(13) . . . . ?
Pt1 O11 C12 O36 -35(2) . . . . ?
Pt1 O11 C12 C13 149.3(14) . . . . ?
O36 C12 C13 F16 176(2) . . . . ?
O11 C12 C13 F16 -7(3) . . . . ?
O36 C12 C13 F15 -31(3) . . . . ?
O11 C12 C13 F15 146(2) . . . . ?
O36 C12 C13 F14 71.0(16) . . . . ?
O11 C12 C13 F14 -112.1(12) . . . . ?
C8 P9 C19 C22 -175.2(10) . . . . ?
C23 P9 C19 C22 68.5(11) . . . . ?
Pt1 P9 C19 C22 -61.4(11) . . . . ?
C8 P9 C19 C20 -61.2(12) . . . . ?
C23 P9 C19 C20 -177.4(11) . . . . ?
Pt1 P9 C19 C20 52.6(11) . . . . ?
C8 P9 C19 C21 59.6(11) . . . . ?
C23 P9 C19 C21 -56.7(12) . . . . ?
Pt1 P9 C19 C21 173.4(10) . . . . ?
C8 P9 C23 C26 170.1(14) . . . . ?
C19 P9 C23 C26 -74.6(15) . . . . ?
Pt1 P9 C23 C26 55.0(14) . . . . ?
C8 P9 C23 C25 -62.6(14) . . . . ?
C19 P9 C23 C25 52.7(15) . . . . ?
Pt1 P9 C23 C25 -177.7(13) . . . . ?
C8 P9 C23 C24 54.7(13) . . . . ?
C19 P9 C23 C24 170.0(12) . . . . ?
Pt1 P9 C23 C24 -60.4(13) . . . . ?
O36 Pt27 C28 C43 63.1(8) . . . . ?
P35 Pt27 C28 C43 -121.5(7) . . . . ?
O37 Pt27 C28 C43 91(3) . . . . ?
O36 Pt27 C28 C29 -175.3(7) . . . . ?
P35 Pt27 C28 C29 0.1(6) . . . . ?
O37 Pt27 C28 C29 -148(3) . . . . ?
O36 Pt27 C28 C44 -56.3(7) . . . . ?
P35 Pt27 C28 C44 119.1(7) . . . . ?
O37 Pt27 C28 C44 -29(3) . . . . ?
C43 C28 C29 C34 117.8(10) . . . . ?
C44 C28 C29 C34 -122.8(10) . . . . ?
Pt27 C28 C29 C34 -4.4(12) . . . . ?
C43 C28 C29 C30 -58.3(12) . . . . ?
C44 C28 C29 C30 61.1(13) . . . . ?
Pt27 C28 C29 C30 179.5(8) . . . . ?
C34 C29 C30 C31 2.9(16) . . . . ?
C28 C29 C30 C31 179.2(10) . . . . ?
C29 C30 C31 C32 -1.9(19) . . . . ?
C30 C31 C32 C33 -0.1(19) . . . . ?
C31 C32 C33 C34 0.8(18) . . . . ?
C30 C29 C34 C33 -2.2(15) . . . . ?
C28 C29 C34 C33 -178.5(9) . . . . ?
C30 C29 C34 P35 -176.9(8) . . . . ?
C28 C29 C34 P35 6.9(12) . . . . ?
C32 C33 C34 C29 0.4(16) . . . . ?
C32 C33 C34 P35 174.3(9) . . . . ?
C45 P35 C34 C29 114.2(7) . . . . ?
C49 P35 C34 C29 -126.3(7) . . . . ?
Pt27 P35 C34 C29 -5.9(8) . . . . ?
C45 P35 C34 C33 -60.2(10) . . . . ?
C49 P35 C34 C33 59.3(10) . . . . ?
Pt27 P35 C34 C33 179.7(8) . . . . ?
Pt27 O37 C38 O10 -50(2) . . . . ?
Pt27 O37 C38 C39 135.7(14) . . . . ?
Pt1 O10 C38 O37 1(2) . . . . ?
Pt1 O10 C38 C39 175.5(12) . . . . ?
O37 C38 C39 F41 149(2) . . . . ?
O10 C38 C39 F41 -26(3) . . . . ?
O37 C38 C39 F40 -4(3) . . . . ?
O10 C38 C39 F40 -179.0(18) . . . . ?
O37 C38 C39 F42 -106.1(13) . . . . ?
O10 C38 C39 F42 78.6(15) . . . . ?
C34 P35 C45 C47 65.5(9) . . . . ?
C49 P35 C45 C47 -51.1(10) . . . . ?
Pt27 P35 C45 C47 179.7(8) . . . . ?
C34 P35 C45 C48 -170.8(7) . . . . ?
C49 P35 C45 C48 72.7(8) . . . . ?
Pt27 P35 C45 C48 -56.5(8) . . . . ?
C34 P35 C45 C46 -52.9(8) . . . . ?
C49 P35 C45 C46 -169.4(7) . . . . ?
Pt27 P35 C45 C46 61.4(8) . . . . ?
C34 P35 C49 C51 -170.7(8) . . . . ?
C45 P35 C49 C51 -54.7(9) . . . . ?
Pt27 P35 C49 C51 74.5(9) . . . . ?
C34 P35 C49 C50 -42.7(12) . . . . ?
C45 P35 C49 C50 73.2(11) . . . . ?
Pt27 P35 C49 C50 -157.5(10) . . . . ?
C34 P35 C49 C52 76.4(8) . . . . ?
C45 P35 C49 C52 -167.7(7) . . . . ?
Pt27 P35 C49 C52 -38.4(8) . . . . ?
